data_2008780
loop_
_publ_author_name
'Geiser, Urs'
'Mercuri, Maria Laura'
'Parakka, James P.'

_publ_section_title
;
 Bis[bis(triphenylphosphoranylidene)ammonium]
 \m-tetrathiaoxalato-bis[(2-thioxo-1,3-dithiole-4,5-dithiolato)nickelate(II)]
;
_journal_issue 8
_journal_name_full 'Acta Crystallographica Section C'
_journal_page_first 1253
_journal_page_last 1255
_journal_paper_doi 10.1107/S0108270199004692
_journal_volume 55
_journal_year 1999
_chemical_formula_iupac '(C36 H30 N P2)2 [Ni2 (C2 S4) (C3 S5)2]'
_chemical_formula_moiety '(((C6 H5)3 P)2 N)2 (((C3 S5) Ni)2 (C2 S4))'
_chemical_formula_sum 'C80 H60 N2 Ni2 P4 S14'
_chemical_formula_weight 1739.44
_chemical_melting_point 264.0(10)
_chemical_name_systematic
;
Bis [bis(triphenylphosphoranylidene)ammonium]
\m-tetrathiaoxalato-bis[(1,3-dithiol-2-thione-4,5-dithiolato)nickelate(II)]
;
_space_group_IT_number 2
_symmetry_cell_setting triclinic
_symmetry_space_group_name_Hall '-P 1'
_symmetry_space_group_name_H-M 'P -1'
_cell_angle_alpha 75.1700(10)
_cell_angle_beta 82.0670(10)
_cell_angle_gamma 83.3580(10)
_cell_formula_units_Z 1
_cell_length_a 9.6507(2)
_cell_length_b 14.2770(3)
_cell_length_c 15.0369(4)
_cell_measurement_reflns_used 5332
_cell_measurement_temperature 301(2)
_cell_measurement_theta_max 28.26
_cell_measurement_theta_min 2.00
_cell_volume 1976.65(8)
_computing_cell_refinement SMART
_computing_data_collection 'SMART (Siemens, 1995)'
_computing_data_reduction 'SAINT (Siemens, 1995)'
_computing_molecular_graphics SHELXTL
_computing_publication_material SHELXTL
_computing_structure_refinement SHELXTL
_computing_structure_solution 'SHELXTL (Sheldrick, 1997)'
_diffrn_ambient_temperature 301(2)
_diffrn_measured_fraction_theta_full 0.857
_diffrn_measured_fraction_theta_max 0.857
_diffrn_measurement_device_type 'Siemens SMART CCD area-detector'
_diffrn_measurement_method 'area-detector \w'
_diffrn_radiation_monochromator graphite
_diffrn_radiation_source 'fine-focus sealed tube'
_diffrn_radiation_type MoK\a
_diffrn_radiation_wavelength 0.71073
_diffrn_reflns_av_R_equivalents 0.034
_diffrn_reflns_av_sigmaI/netI 0.0545
_diffrn_reflns_limit_h_max 12
_diffrn_reflns_limit_h_min -12
_diffrn_reflns_limit_k_max 12
_diffrn_reflns_limit_k_min -18
_diffrn_reflns_limit_l_max 17
_diffrn_reflns_limit_l_min -19
_diffrn_reflns_number 12762
_diffrn_reflns_theta_full 28.26
_diffrn_reflns_theta_max 28.26
_diffrn_reflns_theta_min 1.78
_diffrn_standards_decay_% 0
_diffrn_standards_interval_time 690
_diffrn_standards_number 167
_exptl_absorpt_coefficient_mu 0.973
_exptl_absorpt_correction_T_max 0.958
_exptl_absorpt_correction_T_min 0.800
_exptl_absorpt_correction_type integration
_exptl_absorpt_process_details '(Sheldrick, 1997)'
_exptl_crystal_colour 'dark red--brown'
_exptl_crystal_density_diffrn 1.461
_exptl_crystal_density_method 'not measured'
_exptl_crystal_description 'elongated plate'
_exptl_crystal_F_000 894
_exptl_crystal_size_max 0.35
_exptl_crystal_size_mid 0.15
_exptl_crystal_size_min 0.04
_refine_diff_density_max 0.43
_refine_diff_density_min -0.33
_refine_ls_extinction_method none
_refine_ls_goodness_of_fit_ref 1.105
_refine_ls_hydrogen_treatment constr
_refine_ls_matrix_type full
_refine_ls_number_parameters 460
_refine_ls_number_reflns 8379
_refine_ls_number_restraints 0
_refine_ls_restrained_S_all 1.105
_refine_ls_R_factor_all 0.095
_refine_ls_R_factor_gt 0.059
_refine_ls_shift/su_max 0.006
_refine_ls_shift/su_mean 0.001
_refine_ls_structure_factor_coef Fsqd
_refine_ls_weighting_details 'calc w = 1/[\s^2^(Fo^2^)+(0.0179P)^2^+3.5853P] where P = (Fo^2^+2Fc^2^)/3'
_refine_ls_weighting_scheme calc
_refine_ls_wR_factor_ref 0.122
_reflns_number_gt 6033
_reflns_number_total 8379
_reflns_threshold_expression I>2\s(I)
_cod_data_source_file fr1185.cif
_cod_data_source_block fr1185
_cod_original_formula_sum 'C80 H60 N2  Ni2 P4 S14'
_cod_database_code 2008780

loop_
_symmetry_equiv_pos_as_xyz
'x, y, z'
'-x, -y, -z'

loop_
_atom_site_label
_atom_site_fract_x
_atom_site_fract_y
_atom_site_fract_z
_atom_site_U_iso_or_equiv
_atom_site_adp_type
_atom_site_calc_flag
_atom_site_refinement_flags
_atom_site_occupancy
_atom_site_disorder_assembly
_atom_site_disorder_group
_atom_site_type_symbol
Ni1 0.06779(5) 0.36159(4) 0.17848(3) 0.03671(13) Uani d . 1 . . Ni
S1 -0.05469(11) 0.26358(8) 0.28807(7) 0.0434(3) Uani d . 1 . . S
S2 0.25533(11) 0.32694(8) 0.24845(7) 0.0410(2) Uani d . 1 . . S
S3 0.03255(11) 0.12338(8) 0.46561(7) 0.0436(3) Uani d . 1 . . S
S4 0.31537(12) 0.17972(9) 0.42740(8) 0.0509(3) Uani d . 1 . . S
S5 0.23424(14) 0.02967(10) 0.60069(8) 0.0635(4) Uani d . 1 . . S
S6 -0.11405(11) 0.39578(8) 0.10344(7) 0.0453(3) Uani d . 1 . . S
S7 0.18469(11) 0.46372(8) 0.07046(7) 0.0459(3) Uani d . 1 . . S
C1 0.0685(4) 0.2138(3) 0.3646(3) 0.0370(9) Uani d . 1 . . C
C2 0.2018(4) 0.2399(3) 0.3465(3) 0.0371(9) Uani d . 1 . . C
C3 0.1963(4) 0.1068(3) 0.5026(3) 0.0433(10) Uani d . 1 . . C
C4 -0.0696(4) 0.4844(3) 0.0076(3) 0.0379(9) Uani d . 1 . . C
N1 0.2470(3) -0.2853(2) 1.1802(2) 0.0400(8) Uani d . 1 . . N
P1 0.24318(11) -0.33407(8) 1.28748(7) 0.0381(2) Uani d . 1 . . P
P2 0.16153(11) -0.19998(8) 1.11464(7) 0.0370(2) Uani d . 1 . . P
C11 0.0729(4) -0.3704(3) 1.3398(3) 0.0405(9) Uani d . 1 . . C
C12 0.0363(5) -0.4622(3) 1.3394(3) 0.0561(12) Uani d . 1 . . C
H12A 0.1050 -0.5090 1.3250 0.067 Uiso calc R 1 . . H
C13 -0.1036(6) -0.4830(4) 1.3606(4) 0.0688(15) Uani d . 1 . . C
H13A -0.1283 -0.5439 1.3601 0.083 Uiso calc R 1 . . H
C14 -0.2051(6) -0.4144(4) 1.3821(4) 0.0678(14) Uani d . 1 . . C
H14A -0.2986 -0.4285 1.3947 0.081 Uiso calc R 1 . . H
C15 -0.1697(5) -0.3249(4) 1.3852(3) 0.0615(13) Uani d . 1 . . C
H15A -0.2389 -0.2791 1.4010 0.074 Uiso calc R 1 . . H
C16 -0.0311(5) -0.3026(3) 1.3647(3) 0.0482(11) Uani d . 1 . . C
H16A -0.0075 -0.2422 1.3676 0.058 Uiso calc R 1 . . H
C21 0.3009(4) -0.2558(3) 1.3491(3) 0.0419(9) Uani d . 1 . . C
C22 0.2605(5) -0.2607(3) 1.4427(3) 0.0477(10) Uani d . 1 . . C
H22A 0.1999 -0.3064 1.4768 0.057 Uiso calc R 1 . . H
C23 0.3100(5) -0.1982(4) 1.4851(3) 0.0573(12) Uani d . 1 . . C
H23A 0.2818 -0.2015 1.5475 0.069 Uiso calc R 1 . . H
C24 0.4004(5) -0.1314(4) 1.4356(4) 0.0632(14) Uani d . 1 . . C
H24A 0.4325 -0.0892 1.4646 0.076 Uiso calc R 1 . . H
C25 0.4441(5) -0.1259(4) 1.3441(4) 0.0665(14) Uani d . 1 . . C
H25A 0.5063 -0.0808 1.3111 0.080 Uiso calc R 1 . . H
C26 0.3948(5) -0.1883(4) 1.3010(3) 0.0572(12) Uani d . 1 . . C
H26A 0.4250 -0.1851 1.2389 0.069 Uiso calc R 1 . . H
C31 0.3669(4) -0.4397(3) 1.2996(3) 0.0449(10) Uani d . 1 . . C
C32 0.3865(6) -0.4975(4) 1.3864(4) 0.0653(14) Uani d . 1 . . C
H32A 0.3326 -0.4833 1.4383 0.078 Uiso calc R 1 . . H
C33 0.4862(6) -0.5770(4) 1.3970(5) 0.0786(17) Uani d . 1 . . C
H33A 0.4977 -0.6169 1.4554 0.094 Uiso calc R 1 . . H
C34 0.5676(6) -0.5958(4) 1.3198(5) 0.0792(19) Uani d . 1 . . C
H34A 0.6366 -0.6475 1.3265 0.095 Uiso calc R 1 . . H
C35 0.5482(5) -0.5392(4) 1.2334(5) 0.0729(17) Uani d . 1 . . C
H35A 0.6033 -0.5532 1.1818 0.088 Uiso calc R 1 . . H
C36 0.4468(5) -0.4609(3) 1.2222(4) 0.0557(12) Uani d . 1 . . C
H36A 0.4327 -0.4232 1.1633 0.067 Uiso calc R 1 . . H
C41 0.1801(5) -0.0829(3) 1.1354(3) 0.0424(9) Uani d . 1 . . C
C42 0.1049(5) -0.0566(3) 1.2129(3) 0.0526(11) Uani d . 1 . . C
H42A 0.0369 -0.0953 1.2493 0.063 Uiso calc R 1 . . H
C43 0.1319(6) 0.0267(4) 1.2351(4) 0.0689(15) Uani d . 1 . . C
H43A 0.0819 0.0441 1.2868 0.083 Uiso calc R 1 . . H
C44 0.2304(7) 0.0837(4) 1.1826(4) 0.0805(18) Uani d . 1 . . C
H44A 0.2472 0.1402 1.1980 0.097 Uiso calc R 1 . . H
C45 0.3062(7) 0.0581(4) 1.1060(4) 0.090(2) Uani d . 1 . . C
H45A 0.3748 0.0967 1.0705 0.108 Uiso calc R 1 . . H
C46 0.2796(6) -0.0251(4) 1.0825(3) 0.0686(15) Uani d . 1 . . C
H46A 0.3296 -0.0418 1.0306 0.082 Uiso calc R 1 . . H
C51 0.2376(4) -0.1959(3) 0.9981(3) 0.0401(9) Uani d . 1 . . C
C52 0.3672(5) -0.2428(4) 0.9806(3) 0.0565(12) Uani d . 1 . . C
H52A 0.4140 -0.2799 1.0296 0.068 Uiso calc R 1 . . H
C53 0.4287(6) -0.2351(4) 0.8903(4) 0.0714(16) Uani d . 1 . . C
H53A 0.5162 -0.2672 0.8787 0.086 Uiso calc R 1 . . H
C54 0.3598(7) -0.1801(4) 0.8187(4) 0.0734(16) Uani d . 1 . . C
H54A 0.4015 -0.1743 0.7582 0.088 Uiso calc R 1 . . H
C55 0.2308(7) -0.1335(4) 0.8346(3) 0.0705(15) Uani d . 1 . . C
H55A 0.1855 -0.0961 0.7850 0.085 Uiso calc R 1 . . H
C56 0.1668(5) -0.1415(3) 0.9241(3) 0.0530(11) Uani d . 1 . . C
H56A 0.0778 -0.1111 0.9349 0.064 Uiso calc R 1 . . H
C61 -0.0219(4) -0.2173(3) 1.1224(3) 0.0407(9) Uani d . 1 . . C
C62 -0.0571(5) -0.3097(3) 1.1264(3) 0.0540(12) Uani d . 1 . . C
H62A 0.0134 -0.3597 1.1247 0.065 Uiso calc R 1 . . H
C63 -0.1961(5) -0.3283(4) 1.1329(4) 0.0675(15) Uani d . 1 . . C
H63A -0.2192 -0.3905 1.1354 0.081 Uiso calc R 1 . . H
C64 -0.2995(6) -0.2543(5) 1.1354(4) 0.0746(16) Uani d . 1 . . C
H64A -0.3930 -0.2669 1.1404 0.089 Uiso calc R 1 . . H
C65 -0.2675(5) -0.1630(4) 1.1309(4) 0.0766(17) Uani d . 1 . . C
H65A -0.3389 -0.1135 1.1322 0.092 Uiso calc R 1 . . H
C66 -0.1283(5) -0.1435(4) 1.1242(4) 0.0615(13) Uani d . 1 . . C
H66A -0.1064 -0.0809 1.1209 0.074 Uiso calc R 1 . . H

loop_
_atom_site_aniso_label
_atom_site_aniso_U_11
_atom_site_aniso_U_22
_atom_site_aniso_U_33
_atom_site_aniso_U_12
_atom_site_aniso_U_13
_atom_site_aniso_U_23
Ni1 0.0391(3) 0.0338(3) 0.0347(3) -0.0019(2) -0.0034(2) -0.0048(2)
S1 0.0378(6) 0.0452(6) 0.0414(6) -0.0043(5) -0.0069(4) 0.0017(5)
S2 0.0390(6) 0.0416(6) 0.0404(6) -0.0073(4) -0.0039(4) -0.0047(5)
S3 0.0434(6) 0.0429(6) 0.0396(6) -0.0051(5) -0.0057(4) -0.0001(5)
S4 0.0425(6) 0.0608(7) 0.0448(6) -0.0076(5) -0.0128(5) 0.0011(5)
S5 0.0680(8) 0.0716(9) 0.0434(7) -0.0094(7) -0.0189(6) 0.0075(6)
S6 0.0399(6) 0.0473(6) 0.0416(6) -0.0091(5) -0.0044(4) 0.0045(5)
S7 0.0395(6) 0.0484(6) 0.0439(6) -0.0069(5) -0.0075(5) 0.0020(5)
C1 0.043(2) 0.033(2) 0.033(2) -0.0021(17) -0.0019(17) -0.0080(17)
C2 0.043(2) 0.038(2) 0.032(2) -0.0015(18) -0.0059(17) -0.0110(17)
C3 0.047(2) 0.043(2) 0.041(2) -0.0022(19) -0.0070(19) -0.0120(19)
C4 0.045(2) 0.031(2) 0.034(2) 0.0024(17) -0.0019(17) -0.0061(17)
N1 0.0432(19) 0.0402(19) 0.0357(18) -0.0010(15) 0.0003(14) -0.0113(15)
P1 0.0397(6) 0.0350(6) 0.0396(6) 0.0001(4) -0.0027(4) -0.0115(5)
P2 0.0411(6) 0.0358(6) 0.0353(5) -0.0045(4) -0.0004(4) -0.0125(4)
C11 0.048(2) 0.035(2) 0.039(2) -0.0069(18) -0.0001(18) -0.0103(18)
C12 0.060(3) 0.042(3) 0.065(3) -0.007(2) 0.007(2) -0.017(2)
C13 0.076(4) 0.054(3) 0.079(4) -0.028(3) 0.008(3) -0.022(3)
C14 0.058(3) 0.073(4) 0.071(3) -0.024(3) 0.015(3) -0.019(3)
C15 0.055(3) 0.066(3) 0.063(3) -0.004(3) 0.010(2) -0.024(3)
C16 0.050(3) 0.043(2) 0.052(3) -0.006(2) 0.006(2) -0.018(2)
C21 0.040(2) 0.040(2) 0.046(2) 0.0045(18) -0.0094(18) -0.0114(19)
C22 0.049(3) 0.050(3) 0.042(2) 0.004(2) -0.0069(19) -0.010(2)
C23 0.054(3) 0.072(3) 0.051(3) 0.010(3) -0.016(2) -0.025(3)
C24 0.059(3) 0.067(3) 0.075(4) 0.005(3) -0.028(3) -0.033(3)
C25 0.063(3) 0.071(4) 0.071(4) -0.024(3) -0.012(3) -0.017(3)
C26 0.054(3) 0.072(3) 0.051(3) -0.018(3) -0.002(2) -0.023(3)
C31 0.039(2) 0.035(2) 0.060(3) -0.0012(18) -0.005(2) -0.013(2)
C32 0.075(4) 0.054(3) 0.065(3) 0.017(3) -0.020(3) -0.015(3)
C33 0.080(4) 0.057(3) 0.099(5) 0.013(3) -0.039(4) -0.014(3)
C34 0.045(3) 0.048(3) 0.149(6) 0.010(2) -0.022(4) -0.031(4)
C35 0.050(3) 0.050(3) 0.120(5) -0.006(2) 0.018(3) -0.036(3)
C36 0.053(3) 0.040(2) 0.071(3) -0.008(2) 0.010(2) -0.015(2)
C41 0.053(3) 0.036(2) 0.040(2) -0.0060(19) -0.0043(19) -0.0107(18)
C42 0.064(3) 0.041(2) 0.053(3) 0.003(2) 0.002(2) -0.019(2)
C43 0.094(4) 0.053(3) 0.067(3) 0.003(3) -0.005(3) -0.035(3)
C44 0.120(5) 0.049(3) 0.084(4) -0.023(3) -0.009(4) -0.032(3)
C45 0.122(5) 0.073(4) 0.084(4) -0.055(4) 0.020(4) -0.032(3)
C46 0.096(4) 0.059(3) 0.058(3) -0.034(3) 0.013(3) -0.027(3)
C51 0.045(2) 0.041(2) 0.037(2) -0.0103(19) 0.0014(18) -0.0157(18)
C52 0.046(3) 0.079(4) 0.046(3) -0.003(2) -0.001(2) -0.023(2)
C53 0.056(3) 0.096(4) 0.068(4) -0.018(3) 0.019(3) -0.040(3)
C54 0.091(4) 0.088(4) 0.044(3) -0.029(4) 0.018(3) -0.025(3)
C55 0.106(5) 0.063(3) 0.043(3) -0.018(3) -0.007(3) -0.010(2)
C56 0.066(3) 0.047(3) 0.043(3) -0.006(2) -0.001(2) -0.008(2)
C61 0.044(2) 0.044(2) 0.035(2) -0.0044(19) -0.0020(17) -0.0122(18)
C62 0.055(3) 0.053(3) 0.062(3) -0.005(2) -0.001(2) -0.031(2)
C63 0.059(3) 0.070(4) 0.086(4) -0.022(3) 0.003(3) -0.041(3)
C64 0.048(3) 0.092(4) 0.089(4) -0.017(3) -0.003(3) -0.030(4)
C65 0.041(3) 0.066(4) 0.116(5) 0.006(3) -0.012(3) -0.015(3)
C66 0.053(3) 0.044(3) 0.085(4) -0.001(2) -0.014(3) -0.008(3)

loop_
_atom_type_symbol
_atom_type_description
_atom_type_scat_dispersion_real
_atom_type_scat_dispersion_imag
_atom_type_scat_source
C C 0.0033 0.0016 'International Tables Vol C Tables 4.2.6.8 and 6.1.1.4'
H H 0.0000 0.0000 'International Tables Vol C Tables 4.2.6.8 and 6.1.1.4'
N N 0.0061 0.0033 'International Tables Vol C Tables 4.2.6.8 and 6.1.1.4'
P P 0.1023 0.0942 'International Tables Vol C Tables 4.2.6.8 and 6.1.1.4'
Ni Ni 0.3393 1.1124 'International Tables Vol C Tables 4.2.6.8 and 6.1.1.4'
S S 0.1246 0.1234 'International Tables Vol C Tables 4.2.6.8 and 6.1.1.4'

loop_
_geom_angle_atom_site_label_1
_geom_angle_atom_site_label_2
_geom_angle_atom_site_label_3
_geom_angle_site_symmetry_1
_geom_angle_site_symmetry_3
_geom_angle
_geom_angle_publ_flag
S6 Ni1 S2 . . 177.65(5) y
S6 Ni1 S7 . . 90.91(4) y
S2 Ni1 S7 . . 87.45(4) y
S6 Ni1 S1 . . 88.24(4) y
S2 Ni1 S1 . . 93.46(4) y
S7 Ni1 S1 . . 177.88(5) y
C1 S1 Ni1 . . 101.64(14) y
C2 S2 Ni1 . . 101.92(14) y
C3 S3 C1 . . 97.7(2) y
C3 S4 C2 . . 97.6(2) y
C4 S6 Ni1 . . 105.76(14) y
C4 S7 Ni1 2_565 . 105.17(14) y
C2 C1 S1 . . 121.2(3) y
C2 C1 S3 . . 115.9(3) y
S1 C1 S3 . . 122.8(2) y
C1 C2 S2 . . 121.7(3) y
C1 C2 S4 . . 115.8(3) y
S2 C2 S4 . . 122.4(2) y
S5 C3 S3 . . 123.0(3) y
S5 C3 S4 . . 124.1(3) y
S3 C3 S4 . . 112.9(2) y
C4 C4 S6 2_565 . 118.7(4) y
C4 C4 S7 2_565 2_565 119.4(4) y
S6 C4 S7 . 2_565 121.9(2) y
P1 N1 P2 . . 137.4(2) y
N1 P1 C11 . . 112.83(19) n
N1 P1 C31 . . 106.77(19) n
C11 P1 C31 . . 109.19(19) n
N1 P1 C21 . . 111.91(19) n
C11 P1 C21 . . 109.15(19) n
C31 P1 C21 . . 106.77(19) n
N1 P2 C51 . . 106.97(18) n
N1 P2 C61 . . 113.68(19) n
C51 P2 C61 . . 108.02(19) n
N1 P2 C41 . . 111.74(19) n
C51 P2 C41 . . 106.66(19) n
C61 P2 C41 . . 109.4(2) n
C16 C11 C12 . . 119.1(4) n
C16 C11 P1 . . 120.5(3) n
C12 C11 P1 . . 119.3(3) n
C13 C12 C11 . . 119.6(4) n
C14 C13 C12 . . 120.5(5) n
C13 C14 C15 . . 120.4(5) n
C14 C15 C16 . . 120.2(5) n
C15 C16 C11 . . 120.2(4) n
C26 C21 C22 . . 118.2(4) n
C26 C21 P1 . . 117.9(3) n
C22 C21 P1 . . 123.9(3) n
C23 C22 C21 . . 120.4(4) n
C24 C23 C22 . . 120.1(5) n
C25 C24 C23 . . 120.9(5) n
C24 C25 C26 . . 119.3(5) n
C25 C26 C21 . . 121.1(4) n
C32 C31 C36 . . 119.8(4) n
C32 C31 P1 . . 120.0(4) n
C36 C31 P1 . . 120.1(4) n
C31 C32 C33 . . 120.5(5) n
C34 C33 C32 . . 119.2(6) n
C35 C34 C33 . . 120.7(5) n
C34 C35 C36 . . 120.5(5) n
C31 C36 C35 . . 119.3(5) n
C46 C41 C42 . . 119.3(4) n
C46 C41 P2 . . 120.5(3) n
C42 C41 P2 . . 119.8(3) n
C43 C42 C41 . . 119.8(5) n
C44 C43 C42 . . 120.7(5) n
C43 C44 C45 . . 120.1(5) n
C46 C45 C44 . . 119.8(5) n
C41 C46 C45 . . 120.3(5) n
C52 C51 C56 . . 119.5(4) n
C52 C51 P2 . . 120.7(3) n
C56 C51 P2 . . 119.7(3) n
C51 C52 C53 . . 120.4(5) n
C54 C53 C52 . . 119.5(5) n
C55 C54 C53 . . 121.0(5) n
C54 C55 C56 . . 120.3(5) n
C55 C56 C51 . . 119.2(5) n
C62 C61 C66 . . 118.9(4) n
C62 C61 P2 . . 117.5(3) n
C66 C61 P2 . . 123.6(3) n
C63 C62 C61 . . 120.6(5) n
C64 C63 C62 . . 119.4(5) n
C65 C64 C63 . . 121.1(5) n
C64 C65 C66 . . 120.0(5) n
C61 C66 C65 . . 120.1(5) n

loop_
_geom_bond_atom_site_label_1
_geom_bond_atom_site_label_2
_geom_bond_site_symmetry_2
_geom_bond_distance
_geom_bond_publ_flag
Ni1 S6 . 2.1581(12) y
Ni1 S2 . 2.1633(12) y
Ni1 S7 . 2.1678(12) y
Ni1 S1 . 2.1761(11) y
S1 C1 . 1.734(4) y
S2 C2 . 1.727(4) y
S3 C3 . 1.718(4) y
S3 C1 . 1.746(4) y
S4 C3 . 1.731(4) y
S4 C2 . 1.743(4) y
S5 C3 . 1.657(4) y
S6 C4 . 1.698(4) y
S7 C4 2_565 1.698(4) y
C1 C2 . 1.353(5) y
C4 C4 2_565 1.435(8) y
N1 P1 . 1.583(3) y
N1 P2 . 1.585(3) y
P1 C11 . 1.794(4) n
P1 C31 . 1.799(4) n
P1 C21 . 1.799(4) n
P2 C51 . 1.794(4) n
P2 C61 . 1.799(4) n
P2 C41 . 1.809(4) n
C11 C16 . 1.394(6) n
C11 C12 . 1.398(6) n
C12 C13 . 1.392(7) n
C13 C14 . 1.370(7) n
C14 C15 . 1.374(7) n
C15 C16 . 1.385(6) n
C21 C26 . 1.391(6) n
C21 C22 . 1.393(6) n
C22 C23 . 1.380(6) n
C23 C24 . 1.370(7) n
C24 C25 . 1.367(7) n
C25 C26 . 1.385(6) n
C31 C32 . 1.379(6) n
C31 C36 . 1.387(6) n
C32 C33 . 1.391(7) n
C33 C34 . 1.376(8) n
C34 C35 . 1.367(8) n
C35 C36 . 1.389(7) n
C41 C46 . 1.368(6) n
C41 C42 . 1.398(6) n
C42 C43 . 1.376(6) n
C43 C44 . 1.354(8) n
C44 C45 . 1.384(8) n
C45 C46 . 1.383(7) n
C51 C52 . 1.374(6) n
C51 C56 . 1.396(6) n
C52 C53 . 1.387(6) n
C53 C54 . 1.365(8) n
C54 C55 . 1.363(8) n
C55 C56 . 1.384(6) n
C61 C62 . 1.385(6) n
C61 C66 . 1.386(6) n
C62 C63 . 1.384(6) n
C63 C64 . 1.371(7) n
C64 C65 . 1.356(7) n
C65 C66 . 1.389(7) n
